data_7035720
loop_
_publ_author_name
'Sun, Ying-Ji'
'Huang, Qian-Qian'
'Li, Pei'
'Zhang, Jian-Jun'

_publ_section_title
;
 Catalytic dioxygenation of flavonol by M(II)-complexes (M = Mn, Fe, Co,
 Ni, Cu and Zn) - mimicking the M(II)-substituted quercetin
 2,3-dioxygenase.
;
_journal_issue 31
_journal_name_full 'Dalton transactions (Cambridge, England : 2003)'
_journal_page_first 13926
_journal_page_last 13938
_journal_paper_doi 10.1039/c5dt01760b
_journal_volume 44
_journal_year 2015
_chemical_formula_sum 'C42 H40 Cl2 Fe2 N6 O6'
_chemical_formula_weight 907.40
_chemical_name_systematic
; 
 ? 
;
_space_group_IT_number 14
_symmetry_cell_setting monoclinic
_symmetry_space_group_name_Hall '-P 2yn'
_symmetry_space_group_name_H-M 'P 1 21/n 1'
_atom_sites_solution_hydrogens geom
_atom_sites_solution_primary direct
_atom_sites_solution_secondary difmap
_audit_creation_method SHELXL-97
_audit_update_record
;
2015-04-24 deposited with the CCDC.
2015-06-24 downloaded from the CCDC.
;
_cell_angle_alpha 90.00
_cell_angle_beta 95.847(15)
_cell_angle_gamma 90.00
_cell_formula_units_Z 2
_cell_length_a 8.736(4)
_cell_length_b 20.255(9)
_cell_length_c 12.610(6)
_cell_measurement_reflns_used 2406
_cell_measurement_temperature 296(2)
_cell_measurement_theta_max 23.660
_cell_measurement_theta_min 2.550
_cell_volume 2219.7(18)
_computing_cell_refinement 'Bruker SMART'
_computing_data_collection 'Bruker SMART'
_computing_data_reduction 'Bruker SAINT'
_computing_molecular_graphics 'Bruker SHELXTL'
_computing_publication_material 'Bruker SHELXTL'
_computing_structure_refinement 'SHELXL-97 (Sheldrick, 1997)'
_computing_structure_solution 'SHELXS-97 (Sheldrick, 1990)'
_diffrn_ambient_temperature 296(2)
_diffrn_measured_fraction_theta_full 0.985
_diffrn_measured_fraction_theta_max 0.985
_diffrn_measurement_device_type 'CCD area detector'
_diffrn_measurement_method 'phi and omega scans'
_diffrn_radiation_monochromator graphite
_diffrn_radiation_source 'fine-focus sealed tube'
_diffrn_radiation_type MoK\a
_diffrn_radiation_wavelength 0.71073
_diffrn_reflns_av_R_equivalents 0.0430
_diffrn_reflns_av_unetI/netI 0.0576
_diffrn_reflns_limit_h_max 10
_diffrn_reflns_limit_h_min -10
_diffrn_reflns_limit_k_max 23
_diffrn_reflns_limit_k_min -13
_diffrn_reflns_limit_l_max 13
_diffrn_reflns_limit_l_min -14
_diffrn_reflns_number 11635
_diffrn_reflns_theta_full 25.00
_diffrn_reflns_theta_max 25.00
_diffrn_reflns_theta_min 1.91
_exptl_absorpt_coefficient_mu 0.825
_exptl_absorpt_correction_T_max 0.7451
_exptl_absorpt_correction_T_min 0.6645
_exptl_absorpt_correction_type multi-scan
_exptl_absorpt_process_details 'SADABS (Sheldrick, 1996)'
_exptl_crystal_colour brown
_exptl_crystal_density_diffrn 1.358
_exptl_crystal_density_method 'not measured'
_exptl_crystal_description block
_exptl_crystal_F_000 936
_exptl_crystal_size_max 0.25
_exptl_crystal_size_mid 0.15
_exptl_crystal_size_min 0.10
_platon_squeeze_details
;
;
_refine_diff_density_max 0.249
_refine_diff_density_min -0.290
_refine_diff_density_rms 0.054
_refine_ls_extinction_method none
_refine_ls_goodness_of_fit_ref 1.005
_refine_ls_hydrogen_treatment constr
_refine_ls_matrix_type full
_refine_ls_number_parameters 262
_refine_ls_number_reflns 3858
_refine_ls_number_restraints 0
_refine_ls_restrained_S_all 1.005
_refine_ls_R_factor_all 0.0645
_refine_ls_R_factor_gt 0.0403
_refine_ls_shift/su_max 0.000
_refine_ls_shift/su_mean 0.000
_refine_ls_structure_factor_coef Fsqd
_refine_ls_weighting_details 'calc w=1/[\s^2^(Fo^2^)+(0.0412P)^2^+0.0000P] where P=(Fo^2^+2Fc^2^)/3'
_refine_ls_weighting_scheme calc
_refine_ls_wR_factor_gt 0.0871
_refine_ls_wR_factor_ref 0.0952
_reflns_number_gt 2746
_reflns_number_total 3858
_reflns_threshold_expression >2sigma(I)
_cod_data_source_file c5dt01760b2.cif
_cod_data_source_block p
_cod_depositor_comments
;
The following automatic conversions were performed:

'_symmetry_cell_setting' value 'Monoclinic' changed to 'monoclinic'
according to
/usr/data/users/saulius/crontab/automatic-downloads/rss-feeds/RSC/lib/dictionaries/cif_core.dic
dictionary named 'cif_core.dic' version 2.4.2 from 2011-04-26.

'_exptl_absorpt_correction_type' value 'multi scan' changed to
'multi-scan' according to
/usr/data/users/saulius/crontab/automatic-downloads/rss-feeds/RSC/lib/dictionaries/cif_core.dic
dictionary named 'cif_core.dic' version 2.4.2 from 2011-04-26.

Automatic conversion script
Id: cif_fix_values 3271 2015-04-21 07:52:19Z andrius 

 Adding full bibliography for 7035720--7035724.cif.
;
_cod_original_sg_symbol_H-M P2(1)/n
_cod_database_code 7035720

loop_
_symmetry_equiv_pos_as_xyz
'x, y, z'
'-x+1/2, y+1/2, -z+1/2'
'-x, -y, -z'
'x-1/2, -y-1/2, z-1/2'

loop_
_atom_site_label
_atom_site_type_symbol
_atom_site_fract_x
_atom_site_fract_y
_atom_site_fract_z
_atom_site_U_iso_or_equiv
_atom_site_adp_type
_atom_site_occupancy
_atom_site_symmetry_multiplicity
_atom_site_calc_flag
_atom_site_refinement_flags
Fe1 Fe 0.44684(4) 0.108726(19) 1.04897(3) 0.03176(15) Uani 1 1 d .
Cl1 Cl 0.54300(9) 0.20233(4) 1.16393(6) 0.0466(2) Uani 1 1 d .
O1 O 0.3500(2) 0.03163(9) 0.94361(14) 0.0370(5) Uani 1 1 d .
O2 O 0.4592(2) -0.04233(9) 0.84653(14) 0.0459(5) Uani 1 1 d .
O3 O 0.3406(3) 0.17163(11) 0.49010(16) 0.0656(7) Uani 1 1 d .
N1 N 0.3142(2) 0.17909(11) 0.93506(17) 0.0344(6) Uani 1 1 d .
N2 N 0.2197(3) 0.11428(11) 1.10467(18) 0.0375(6) Uani 1 1 d .
N3 N 0.6036(2) 0.13326(11) 0.93292(17) 0.0325(6) Uani 1 1 d .
C1 C 0.1595(3) 0.07008(15) 1.1671(2) 0.0431(8) Uani 1 1 d .
H1A H 0.2200 0.0347 1.1930 0.052 Uiso 1 1 calc R
C2 C 0.0119(4) 0.07483(17) 1.1945(2) 0.0544(9) Uani 1 1 d .
H2A H -0.0269 0.0432 1.2380 0.065 Uiso 1 1 calc R
C3 C -0.0776(4) 0.12713(19) 1.1566(3) 0.0567(10) Uani 1 1 d .
H3A H -0.1775 0.1318 1.1749 0.068 Uiso 1 1 calc R
C4 C -0.0178(3) 0.17219(16) 1.0918(2) 0.0453(8) Uani 1 1 d .
H4A H -0.0771 0.2076 1.0645 0.054 Uiso 1 1 calc R
C5 C 0.1315(3) 0.16472(15) 1.0673(2) 0.0388(7) Uani 1 1 d .
C6 C 0.2093(3) 0.21329(14) 1.0011(2) 0.0432(8) Uani 1 1 d .
H6A H 0.1324 0.2374 0.9555 0.052 Uiso 1 1 calc R
H6B H 0.2670 0.2448 1.0474 0.052 Uiso 1 1 calc R
C7 C 0.5689(3) 0.18662(14) 0.8739(2) 0.0360(7) Uani 1 1 d .
C8 C 0.6591(4) 0.20701(16) 0.7965(2) 0.0508(9) Uani 1 1 d .
H8A H 0.6346 0.2451 0.7573 0.061 Uiso 1 1 calc R
C9 C 0.7859(4) 0.17000(18) 0.7783(3) 0.0585(9) Uani 1 1 d .
H9A H 0.8493 0.1831 0.7272 0.070 Uiso 1 1 calc R
C10 C 0.8174(3) 0.11394(16) 0.8361(2) 0.0475(8) Uani 1 1 d .
H10A H 0.9004 0.0874 0.8232 0.057 Uiso 1 1 calc R
C11 C 0.7254(3) 0.09716(14) 0.9131(2) 0.0391(7) Uani 1 1 d .
H11A H 0.7485 0.0593 0.9533 0.047 Uiso 1 1 calc R
C12 C 0.4286(3) 0.22424(13) 0.8976(2) 0.0429(8) Uani 1 1 d .
H12A H 0.4570 0.2572 0.9518 0.051 Uiso 1 1 calc R
H12B H 0.3847 0.2468 0.8338 0.051 Uiso 1 1 calc R
C13 C 0.2181(3) 0.14622(14) 0.8458(2) 0.0384(7) Uani 1 1 d .
H13A H 0.1444 0.1782 0.8143 0.046 Uiso 1 1 calc R
H13B H 0.1601 0.1112 0.8757 0.046 Uiso 1 1 calc R
C14 C 0.3015(3) 0.11720(14) 0.7581(2) 0.0334(7) Uani 1 1 d .
C15 C 0.2914(3) 0.15329(14) 0.6646(2) 0.0417(8) Uani 1 1 d .
H15A H 0.2375 0.1930 0.6607 0.050 Uiso 1 1 calc R
C16 C 0.3596(4) 0.13154(15) 0.5769(2) 0.0458(8) Uani 1 1 d .
C17 C 0.4391(4) 0.07305(16) 0.5822(2) 0.0515(9) Uani 1 1 d .
H17A H 0.4871 0.0583 0.5241 0.062 Uiso 1 1 calc R
C18 C 0.4471(4) 0.03654(15) 0.6742(2) 0.0461(8) Uani 1 1 d .
H18A H 0.4995 -0.0035 0.6766 0.055 Uiso 1 1 calc R
C19 C 0.3804(3) 0.05687(13) 0.7631(2) 0.0333(7) Uani 1 1 d .
C20 C 0.3970(3) 0.01300(14) 0.8588(2) 0.0356(7) Uani 1 1 d .
C21 C 0.3921(5) 0.14771(18) 0.3940(2) 0.0823(13) Uani 1 1 d .
H21A H 0.3776 0.1812 0.3400 0.124 Uiso 1 1 calc R
H21B H 0.3343 0.1091 0.3710 0.124 Uiso 1 1 calc R
H21C H 0.4994 0.1367 0.4061 0.124 Uiso 1 1 calc R

loop_
_atom_site_aniso_label
_atom_site_aniso_U_11
_atom_site_aniso_U_22
_atom_site_aniso_U_33
_atom_site_aniso_U_23
_atom_site_aniso_U_13
_atom_site_aniso_U_12
Fe1 0.0363(2) 0.0275(3) 0.0322(3) 0.00289(19) 0.00692(18) 0.00272(18)
Cl1 0.0545(5) 0.0378(5) 0.0484(5) -0.0086(4) 0.0097(4) -0.0056(4)
O1 0.0464(12) 0.0310(12) 0.0338(11) 0.0018(10) 0.0054(9) 0.0010(9)
O2 0.0723(15) 0.0281(12) 0.0358(12) -0.0011(10) -0.0015(10) 0.0137(10)
O3 0.121(2) 0.0441(15) 0.0335(13) 0.0093(12) 0.0135(13) 0.0219(13)
N1 0.0402(14) 0.0277(14) 0.0363(14) 0.0033(11) 0.0086(11) 0.0079(10)
N2 0.0385(14) 0.0371(15) 0.0378(15) -0.0024(12) 0.0086(11) 0.0025(12)
N3 0.0369(14) 0.0299(14) 0.0310(14) -0.0009(11) 0.0047(11) -0.0050(11)
C1 0.0456(18) 0.045(2) 0.0395(18) -0.0022(16) 0.0109(15) -0.0022(15)
C2 0.053(2) 0.064(3) 0.049(2) -0.0017(19) 0.0203(17) -0.0121(18)
C3 0.0382(19) 0.081(3) 0.052(2) -0.018(2) 0.0111(16) 0.0002(18)
C4 0.0428(19) 0.052(2) 0.0409(18) -0.0144(17) 0.0053(15) 0.0097(15)
C5 0.0420(18) 0.0417(19) 0.0327(17) -0.0117(15) 0.0041(14) 0.0045(14)
C6 0.0532(19) 0.0336(19) 0.0435(18) -0.0014(15) 0.0085(15) 0.0151(14)
C7 0.0456(18) 0.0281(17) 0.0338(17) 0.0030(14) 0.0021(14) -0.0072(13)
C8 0.053(2) 0.049(2) 0.051(2) 0.0185(18) 0.0105(16) -0.0092(16)
C9 0.055(2) 0.071(3) 0.053(2) 0.014(2) 0.0188(17) -0.0148(19)
C10 0.0373(17) 0.055(2) 0.052(2) -0.0014(18) 0.0141(15) -0.0069(15)
C11 0.0365(16) 0.0430(19) 0.0374(17) -0.0019(15) 0.0029(14) -0.0054(14)
C12 0.060(2) 0.0282(17) 0.0414(18) 0.0083(15) 0.0080(15) 0.0017(14)
C13 0.0407(17) 0.0381(19) 0.0362(18) 0.0019(15) 0.0031(14) 0.0097(14)
C14 0.0365(16) 0.0308(18) 0.0322(17) -0.0006(14) 0.0000(13) 0.0040(13)
C15 0.058(2) 0.0318(19) 0.0343(18) 0.0018(15) 0.0003(15) 0.0145(14)
C16 0.072(2) 0.0325(19) 0.0314(18) 0.0033(15) 0.0003(16) 0.0056(16)
C17 0.082(2) 0.042(2) 0.0314(18) -0.0030(16) 0.0109(16) 0.0136(17)
C18 0.069(2) 0.0343(19) 0.0347(18) -0.0006(15) 0.0027(16) 0.0145(15)
C19 0.0434(17) 0.0257(17) 0.0299(16) 0.0015(14) -0.0010(13) 0.0018(13)
C20 0.0371(16) 0.0308(18) 0.0373(18) -0.0014(15) -0.0039(14) -0.0039(13)
C21 0.145(4) 0.070(3) 0.034(2) 0.006(2) 0.018(2) 0.020(3)

loop_
_atom_type_symbol
_atom_type_description
_atom_type_scat_dispersion_real
_atom_type_scat_dispersion_imag
_atom_type_scat_source
C C 0.0033 0.0016 'International Tables Vol C Tables 4.2.6.8 and 6.1.1.4'
H H 0.0000 0.0000 'International Tables Vol C Tables 4.2.6.8 and 6.1.1.4'
N N 0.0061 0.0033 'International Tables Vol C Tables 4.2.6.8 and 6.1.1.4'
O O 0.0106 0.0060 'International Tables Vol C Tables 4.2.6.8 and 6.1.1.4'
Fe Fe 0.3463 0.8444 'International Tables Vol C Tables 4.2.6.8 and 6.1.1.4'
Cl Cl 0.1484 0.1585 'International Tables Vol C Tables 4.2.6.8 and 6.1.1.4'

loop_
_geom_angle_atom_site_label_1
_geom_angle_atom_site_label_2
_geom_angle_atom_site_label_3
_geom_angle
_geom_angle_site_symmetry_1
_geom_angle_site_symmetry_3
O2 Fe1 N3 110.79(9) 3_657 .
O2 Fe1 O1 91.59(8) 3_657 .
N3 Fe1 O1 89.15(8) . .
O2 Fe1 N2 98.56(9) 3_657 .
N3 Fe1 N2 150.32(9) . .
O1 Fe1 N2 85.60(8) . .
O2 Fe1 N1 173.40(8) 3_657 .
N3 Fe1 N1 75.15(9) . .
O1 Fe1 N1 85.52(8) . .
N2 Fe1 N1 75.32(9) . .
O2 Fe1 Cl1 92.12(7) 3_657 .
N3 Fe1 Cl1 91.13(6) . .
O1 Fe1 Cl1 175.91(5) . .
N2 Fe1 Cl1 92.16(7) . .
N1 Fe1 Cl1 90.61(7) . .
C20 O1 Fe1 127.19(18) . .
C20 O2 Fe1 132.04(19) . 3_657
C16 O3 C21 117.4(2) . .
C12 N1 C6 111.9(2) . .
C12 N1 C13 112.6(2) . .
C6 N1 C13 107.6(2) . .
C12 N1 Fe1 105.99(17) . .
C6 N1 Fe1 104.22(16) . .
C13 N1 Fe1 114.28(16) . .
C1 N2 C5 118.2(3) . .
C1 N2 Fe1 125.7(2) . .
C5 N2 Fe1 115.97(19) . .
C7 N3 C11 118.8(2) . .
C7 N3 Fe1 116.21(18) . .
C11 N3 Fe1 124.92(19) . .
N2 C1 C2 122.6(3) . .
C3 C2 C1 118.9(3) . .
C2 C3 C4 119.1(3) . .
C3 C4 C5 119.3(3) . .
N2 C5 C4 122.0(3) . .
N2 C5 C6 114.9(3) . .
C4 C5 C6 123.1(3) . .
N1 C6 C5 110.5(2) . .
N3 C7 C8 121.7(3) . .
N3 C7 C12 116.5(2) . .
C8 C7 C12 121.8(3) . .
C9 C8 C7 118.9(3) . .
C10 C9 C8 119.1(3) . .
C9 C10 C11 119.2(3) . .
N3 C11 C10 122.3(3) . .
N1 C12 C7 110.2(2) . .
N1 C13 C14 116.9(2) . .
C15 C14 C19 119.2(3) . .
C15 C14 C13 115.3(2) . .
C19 C14 C13 125.5(3) . .
C14 C15 C16 121.3(3) . .
O3 C16 C17 125.1(3) . .
O3 C16 C15 115.3(3) . .
C17 C16 C15 119.6(3) . .
C16 C17 C18 119.3(3) . .
C17 C18 C19 122.5(3) . .
C18 C19 C14 118.1(3) . .
C18 C19 C20 117.7(3) . .
C14 C19 C20 124.2(3) . .
O1 C20 O2 124.0(3) . .
O1 C20 C19 120.1(3) . .
O2 C20 C19 115.9(3) . .

loop_
_geom_bond_atom_site_label_1
_geom_bond_atom_site_label_2
_geom_bond_distance
_geom_bond_site_symmetry_2
Fe1 O2 2.000(2) 3_657
Fe1 N3 2.162(2) .
Fe1 O1 2.166(2) .
Fe1 N2 2.175(2) .
Fe1 N1 2.258(2) .
Fe1 Cl1 2.4806(11) .
O1 C20 1.243(3) .
O2 C20 1.262(3) .
O2 Fe1 2.000(2) 3_657
O3 C16 1.359(3) .
O3 C21 1.420(4) .
N1 C12 1.468(3) .
N1 C6 1.472(3) .
N1 C13 1.490(3) .
N2 C1 1.335(3) .
N2 C5 1.336(3) .
N3 C7 1.329(3) .
N3 C11 1.336(3) .
C1 C2 1.372(4) .
C2 C3 1.373(4) .
C3 C4 1.364(4) .
C4 C5 1.379(4) .
C5 C6 1.497(4) .
C7 C8 1.379(4) .
C7 C12 1.499(4) .
C8 C9 1.376(4) .
C9 C10 1.362(4) .
C10 C11 1.365(4) .
C13 C14 1.504(4) .
C14 C15 1.383(4) .
C14 C19 1.401(4) .
C15 C16 1.381(4) .
C16 C17 1.371(4) .
C17 C18 1.371(4) .
C18 C19 1.379(4) .
C19 C20 1.493(4) .

loop_
_platon_squeeze_void_nr
_platon_squeeze_void_average_x
_platon_squeeze_void_average_y
_platon_squeeze_void_average_z
_platon_squeeze_void_volume
_platon_squeeze_void_count_electrons
_platon_squeeze_void_content
1 0.000 1.000 0.500 184 47 ' '
2 0.500 0.500 0.000 184 47 ' '
